data_1515964
loop_
_publ_author_name
'Colombo, Valentina'
'Galli, Simona'
'Choi, Hye Jin'
'Han, Ggoch Ddeul'
'Maspero, Angelo'
'Palmisano, Giovanni'
'Masciocchi, Norberto'
'Long, Jeffrey R.'

_publ_section_title
;
 High thermal and chemical stability in pyrazolate-bridged metal--organic
 frameworks with exposed metal sites
;
_journal_issue 7
_journal_name_full 'Chemical Science'
_journal_page_first 1311
_journal_paper_doi 10.1039/c1sc00136a
_journal_volume 2
_journal_year 2011
_chemical_compound_source synthesis
_chemical_formula_structural 'Co3 (C15 H9 N6)2 (C1 H4 O)8 (H2 O)10'
_chemical_formula_sum 'C38 H70 Co3 N12 O18'
_chemical_formula_weight 1159.8
_chemical_name_systematic
;
?
;
_space_group_crystal_system tetragonal
_space_group_IT_number 138
_space_group_name_H-M_alt 'P 42/n c m'
_symmetry_space_group_name_Hall '-P 4ac 2ac'
_symmetry_space_group_name_H-M 'P 42/n c m :2'
_cell_angle_alpha 90
_cell_angle_beta 90
_cell_angle_gamma 90
_cell_formula_units_Z 4
_cell_length_a 15.4625(13)
_cell_length_b 15.4625(13)
_cell_length_c 20.0474(22)
_cell_measurement_temperature 298(2)
_cell_volume 4793.1(8)
_computing_cell_refinement 'Bruker TOPAS-R'
_computing_data_collection 'Bruker D8 Command'
_computing_structure_refinement 'Bruker TOPAS-R'
_computing_structure_solution 'Bruker TOPAS-R'
_diffrn_ambient_temperature 298(2)
_diffrn_detector_type 'Bruker Lynxeye position linear PSD'
_diffrn_measurement_device_type 'Bruker AXS D8 Advance'
_diffrn_radiation_monochromator 'Nickel filter'
_diffrn_radiation_wavelength 'CuK\a~1~ 1.54056 CuK\a~2~ 1.54439'
_diffrn_source_target Cu
_diffrn_source_type 'sealed X-ray tube'
_exptl_crystal_density_diffrn 1.55
_exptl_crystal_density_method 'not measured'
_exptl_crystal_F_000 2428
_pd_char_colour purple
_pd_instr_location ' ?'
_pd_meas_2theta_range_inc 0.02
_pd_meas_2theta_range_max 105
_pd_meas_2theta_range_min 5
_pd_meas_number_of_points 5001
_pd_meas_scan_method step
_pd_proc_2theta_range_inc 0.02
_pd_proc_2theta_range_max 105
_pd_proc_2theta_range_min 5
_pd_proc_ls_background_function 'Chebychev polynomial'
_pd_proc_ls_profile_function 'fundamental parameters approach'
_pd_proc_ls_prof_R_factor 0.092
_pd_proc_ls_prof_wR_expected 0.022
_pd_proc_ls_prof_wR_factor 0.119
_pd_spec_mounting
;
packed powder pellet
;
_pd_spec_mount_mode reflection
_pd_spec_shape flat_sheet
_pd_spec_size_axial 15
_pd_spec_size_equat 20
_pd_spec_size_thick 0.1
_refine_ls_extinction_method none
_refine_ls_matrix_type fullcycle
_refine_ls_number_parameters 28
_refine_ls_shift/su_max .01
_refine_ls_structure_factor_coef Inet
_refine_ls_weighting_details 'w = 1/[Y~i~]'
_refine_ls_weighting_scheme calc
_cod_data_source_file c1sc00136a5.cif
_cod_data_source_block
;
;
_cod_depositor_comments
;
The following automatic conversions were performed:

'_refine_ls_weighting_scheme' value '1/[Y~i~]' was changed to 'calc'.
New tag '_refine_ls_weighting_details' was created. The value of the
new tag was set to 'w = 1/[Y~i~]'.

Automatic conversion script
Id: cif_fix_values 3143 2015-03-26 13:38:13Z robertas 
;
_cod_original_cell_volume 4793.13(96)
_cod_database_code 1515964

loop_
_symmetry_equiv_pos_as_xyz
'-x, -y, -z'
'-x, y+1/2, -z+1/2'
'-x+1/2, -y+1/2, z'
'-x+1/2, y, z+1/2'
'-y, -x, -z'
'-y, x+1/2, -z+1/2'
'-y+1/2, -x+1/2, z'
'-y+1/2, x, z+1/2'
'y, -x+1/2, z+1/2'
'y, x, z'
'y+1/2, -x, -z+1/2'
'y+1/2, x+1/2, -z'
'x, -y+1/2, z+1/2'
'x, y, z'
'x+1/2, -y, -z+1/2'
'x+1/2, y+1/2, -z'

loop_
_atom_site_label
_atom_site_type_symbol
_atom_site_symmetry_multiplicity
_atom_site_fract_x
_atom_site_fract_y
_atom_site_fract_z
_atom_site_occupancy
_atom_site_B_iso_or_equiv
Co1 Co 4 0.75 0.25 0 1 4
Co2 Co 8 0.41425(47) -0.41425(47) 0 1 4
C1 C 16 0.4405393 0.05940712 0.25191 0.5 6
C2 C 16 0.4911607 0.118909 0.2176061 1 6
C3 C 16 0.481689 0.1284342 0.149049 1 6
C4 C 16 0.421596 0.07845767 0.1147957 0.5 6
H2 H 16 0.5322315 0.1530656 0.2410166 1 6
H4 H 16 0.4151225 0.08496774 0.06794013 0.5 6
C7 C 16 0.4504198 0.04947069 0.3234264 0.5 6
C8 C 16 0.506464 0.0940249 0.3628305 1 6
H8 H 16 0.5460125 0.1371216 0.3483323 1 6
N1 N 16 0.4959513 0.06605075 0.4266338 1 6
C10 C 16 0.5344956 0.1905045 0.1132643 1 6
C11 C 16 0.5052212 0.2616475 0.08038052 1 6
H11 H 16 0.4465845 0.2794014 0.07682241 1 6
N3 N 16 0.5746277 0.3029122 0.05348472 1 6
C12 C 16 0.6219947 0.1878004 0.1066919 1 6
H12 H 16 0.659249 0.1449131 0.1247398 1 6
N4 N 16 0.6467977 0.2572722 0.06974602 1 6

loop_
_atom_type_symbol
_atom_type_description
_atom_type_scat_source
C C 'International Tables for Crystallography (Vol. IV)'
H H 'International Tables for Crystallography (Vol. IV)'
Co Co 'International Tables for Crystallography (Vol. IV)'
N N 'International Tables for Crystallography (Vol. IV)'
O O 'International Tables for Crystallography (Vol. IV)'

loop_
_diffrn_radiation_type
'Cu K\a'
